data_7054056
loop_
_publ_author_name
'Geng, Yan'
'Fiolka, Christoph'
'Kr\"amer, Karl'
'Hauser, J\"urg'
'Laukhin, Vladimir'
'Decurtins, Silvio'
'Liu, Shi-Xia'

_publ_section_title
;
 A quinoxaline-fused tetrathiafulvalene derivative and its semiconducting
 charge-transfer salt: synthesis, crystal structures and physical
 properties
;
_journal_issue 5
_journal_name_full 'New Journal of Chemistry'
_journal_page_first 2052
_journal_paper_doi 10.1039/c3nj01200j
_journal_volume 38
_journal_year 2014
_chemical_formula_moiety '2(C18 H18 N2 S6), I3'
_chemical_formula_sum 'C36 H36 I3 N4 S12'
_chemical_formula_weight 1290.11
_chemical_name_systematic
;
 ?
;
_space_group_IT_number 2
_symmetry_cell_setting triclinic
_symmetry_space_group_name_Hall '-P 1'
_symmetry_space_group_name_H-M 'P -1'
_atom_sites_solution_hydrogens geom
_atom_sites_solution_primary direct
_atom_sites_solution_secondary difmap
_audit_creation_method SHELXL-97
_cell_angle_alpha 83.0995(10)
_cell_angle_beta 84.6415(9)
_cell_angle_gamma 89.8152(9)
_cell_formula_units_Z 2
_cell_length_a 7.59591(8)
_cell_length_b 11.61481(13)
_cell_length_c 25.9543(3)
_cell_measurement_reflns_used 65802
_cell_measurement_temperature 173(2)
_cell_measurement_theta_max 32.257
_cell_measurement_theta_min 1.754
_cell_volume 2263.22(4)
_computing_cell_refinement
;
        CrysAlisPro, Agilent Technologies,
        Version 1.171.36.28 (release 01-02-2013 CrysAlis171 .NET)
        (compiled Feb  1 2013,16:14:44)
;
_computing_data_collection
;
        CrysAlisPro, Agilent Technologies,
        Version 1.171.36.28 (release 01-02-2013 CrysAlis171 .NET)
        (compiled Feb  1 2013,16:14:44)
;
_computing_data_reduction
;
        CrysAlisPro, Agilent Technologies,
        Version 1.171.36.28 (release 01-02-2013 CrysAlis171 .NET)
        (compiled Feb  1 2013,16:14:44)
;
_computing_structure_refinement 'SHELXL-97 (Sheldrick, 1997)'
_computing_structure_solution 'SHELXS-97 (Sheldrick, 1990)'
_diffrn_ambient_temperature 173(2)
_diffrn_detector_area_resol_mean 16.0965
_diffrn_measured_fraction_theta_full 0.999
_diffrn_measured_fraction_theta_max 0.999
_diffrn_measurement_device_type 'SuperNova, Single source at offset, Eos'
_diffrn_measurement_method '\w scans'
_diffrn_orient_matrix_UB_11 -0.0216216
_diffrn_orient_matrix_UB_12 0.0593825
_diffrn_orient_matrix_UB_13 0.0003108
_diffrn_orient_matrix_UB_21 0.0090689
_diffrn_orient_matrix_UB_22 0.0081529
_diffrn_orient_matrix_UB_23 -0.0276476
_diffrn_orient_matrix_UB_31 -0.0908143
_diffrn_orient_matrix_UB_32 -0.0138379
_diffrn_orient_matrix_UB_33 -0.0001598
_diffrn_radiation_monochromator mirror
_diffrn_radiation_source 'SuperNova (Mo) X-ray Source'
_diffrn_radiation_type MoK\a
_diffrn_radiation_wavelength 0.71073
_diffrn_reflns_av_R_equivalents 0.044
_diffrn_reflns_av_unetI/netI 0.0168
_diffrn_reflns_limit_h_max 10
_diffrn_reflns_limit_h_min -10
_diffrn_reflns_limit_k_max 16
_diffrn_reflns_limit_k_min -16
_diffrn_reflns_limit_l_max 37
_diffrn_reflns_limit_l_min -37
_diffrn_reflns_number 161756
_diffrn_reflns_theta_full 30.51
_diffrn_reflns_theta_max 30.51
_diffrn_reflns_theta_min 1.59
_exptl_absorpt_coefficient_mu 2.659
_exptl_absorpt_correction_T_max 1
_exptl_absorpt_correction_T_min 0.52378
_exptl_absorpt_correction_type multi-scan
_exptl_absorpt_process_details
;
        CrysAlisPro, Agilent Technologies,
        Version 1.171.36.28 (release 01-02-2013 CrysAlis171 .NET)
        (compiled Feb  1 2013,16:14:44)
        Empirical absorption correction using spherical harmonics,
 implemented in SCALE3 ABSPACK scaling algorithm.
;
_exptl_crystal_colour black
_exptl_crystal_density_diffrn 1.893
_exptl_crystal_density_method 'not measured'
_exptl_crystal_description plate
_exptl_crystal_F_000 1262
_exptl_crystal_size_max 0.4711
_exptl_crystal_size_mid 0.2864
_exptl_crystal_size_min 0.0459
_refine_diff_density_max 1.516
_refine_diff_density_min -1.31
_refine_diff_density_rms 0.083
_refine_ls_extinction_method none
_refine_ls_goodness_of_fit_ref 1.165
_refine_ls_hydrogen_treatment constr
_refine_ls_matrix_type full
_refine_ls_number_parameters 529
_refine_ls_number_reflns 13791
_refine_ls_number_restraints 69
_refine_ls_restrained_S_all 1.162
_refine_ls_R_factor_all 0.0362
_refine_ls_R_factor_gt 0.0297
_refine_ls_shift/su_max 0.002
_refine_ls_shift/su_mean 0
_refine_ls_structure_factor_coef Fsqd
_refine_ls_weighting_details 'calc w=1/[\s^2^(Fo^2^)+(0.0149P)^2^+3.3282P] where P=(Fo^2^+2Fc^2^)/3'
_refine_ls_weighting_scheme calc
_refine_ls_wR_factor_gt 0.062
_refine_ls_wR_factor_ref 0.0661
_reflns_number_gt 12163
_reflns_number_total 13791
_reflns_threshold_expression >2sigma(I)
_cod_data_source_file c3nj01200j.txt
_cod_data_source_block 13sd012
_cod_database_code 7054056

loop_
_symmetry_equiv_pos_as_xyz
'x, y, z'
'-x, -y, -z'

loop_
_atom_site_label
_atom_site_type_symbol
_atom_site_fract_x
_atom_site_fract_y
_atom_site_fract_z
_atom_site_U_iso_or_equiv
_atom_site_adp_type
_atom_site_occupancy
_atom_site_symmetry_multiplicity
_atom_site_calc_flag
_atom_site_refinement_flags
_atom_site_disorder_assembly
_atom_site_disorder_group
C1 C -0.1082(3) 0.8513(2) 0.49499(9) 0.0271(4) Uani 1 1 d . . .
H1 H -0.1306 0.9094 0.5175 0.032 Uiso 1 1 calc R . .
C2 C -0.1701(3) 0.7373(2) 0.51211(9) 0.0277(4) Uani 1 1 d . . .
H2 H -0.2344 0.7223 0.5454 0.033 Uiso 1 1 calc R . .
C3 C 0.0089(3) 0.79250(18) 0.41832(8) 0.0205(4) Uani 1 1 d . . .
C4 C -0.0502(3) 0.67751(18) 0.43612(8) 0.0204(4) Uani 1 1 d . . .
C5 C -0.0128(3) 0.58772(18) 0.40464(8) 0.0224(4) Uani 1 1 d . . .
H5 H -0.0492 0.5102 0.4167 0.027 Uiso 1 1 calc R . .
C6 C 0.0770(3) 0.61451(17) 0.35636(8) 0.0202(4) Uani 1 1 d . . .
C7 C 0.1303(3) 0.73050(18) 0.33728(8) 0.0200(4) Uani 1 1 d . . .
C8 C 0.0989(3) 0.81843(18) 0.36801(8) 0.0216(4) Uani 1 1 d . . .
H8 H 0.1372 0.8954 0.3556 0.026 Uiso 1 1 calc R . .
C9 C 0.2389(3) 0.60457(18) 0.26427(8) 0.0219(4) Uani 1 1 d . . .
C10 C 0.3143(3) 0.56518(18) 0.22050(8) 0.0216(4) Uani 1 1 d . . .
C11 C 0.4652(3) 0.54334(19) 0.12827(8) 0.0236(4) Uani 1 1 d . A .
C12 C 0.4207(3) 0.43429(19) 0.14965(8) 0.0235(4) Uani 1 1 d . . .
C13A C 0.4223(4) 0.6725(3) 0.03120(12) 0.0280(7) Uani 0.799(6) 1 d PDU A 1
H13A H 0.4185 0.6495 -0.0042 0.034 Uiso 0.799(6) 1 calc PR A 1
H13B H 0.3026 0.6603 0.0496 0.034 Uiso 0.799(6) 1 calc PR A 1
C14A C 0.4689(5) 0.7996(3) 0.02646(14) 0.0374(8) Uani 0.799(6) 1 d PDU A 1
H14A H 0.5943 0.811 0.0125 0.045 Uiso 0.799(6) 1 calc PR A 1
H14B H 0.4551 0.8261 0.0615 0.045 Uiso 0.799(6) 1 calc PR A 1
C15A C 0.3522(12) 0.8725(6) -0.0093(4) 0.0420(13) Uani 0.799(6) 1 d PDU A 1
H15A H 0.3735 0.8513 -0.0447 0.063 Uiso 0.799(6) 1 calc PR A 1
H15B H 0.3803 0.9549 -0.0095 0.063 Uiso 0.799(6) 1 calc PR A 1
H15C H 0.2276 0.8583 0.0034 0.063 Uiso 0.799(6) 1 calc PR A 1
C13B C 0.5485(17) 0.7150(11) 0.0473(5) 0.034(3) Uani 0.201(6) 1 d PDU A 2
H13C H 0.5445 0.7602 0.0774 0.041 Uiso 0.201(6) 1 calc PR A 2
H13D H 0.6467 0.7456 0.0216 0.041 Uiso 0.201(6) 1 calc PR A 2
C14B C 0.3783(19) 0.7262(12) 0.0232(6) 0.038(3) Uani 0.201(6) 1 d PDU A 2
H14C H 0.2805 0.7007 0.0501 0.045 Uiso 0.201(6) 1 calc PR A 2
H14D H 0.3794 0.6743 -0.0044 0.045 Uiso 0.201(6) 1 calc PR A 2
C15B C 0.344(6) 0.850(2) -0.0004(17) 0.052(7) Uani 0.201(6) 1 d PDU A 2
H15D H 0.3347 0.9011 0.0272 0.078 Uiso 0.201(6) 1 calc PR A 2
H15E H 0.233 0.8521 -0.017 0.078 Uiso 0.201(6) 1 calc PR A 2
H15F H 0.4415 0.8764 -0.0264 0.078 Uiso 0.201(6) 1 calc PR A 2
C16 C 0.2401(4) 0.2763(2) 0.10420(10) 0.0347(5) Uani 1 1 d . . .
H16A H 0.2449 0.2058 0.0861 0.042 Uiso 1 1 calc R . .
H16B H 0.1631 0.2586 0.1371 0.042 Uiso 1 1 calc R . .
C17 C 0.1568(4) 0.3725(3) 0.07042(12) 0.0402(6) Uani 1 1 d . . .
H17A H 0.2409 0.3989 0.0398 0.048 Uiso 1 1 calc R . .
H17B H 0.1328 0.439 0.0905 0.048 Uiso 1 1 calc R . .
C18 C -0.0149(5) 0.3336(4) 0.05172(16) 0.0631(10) Uani 1 1 d . . .
H18A H 0.0102 0.2735 0.0287 0.095 Uiso 1 1 calc R . .
H18B H -0.07 0.4 0.0326 0.095 Uiso 1 1 calc R . .
H18C H -0.0954 0.3023 0.0818 0.095 Uiso 1 1 calc R . .
C19 C 0.2276(4) 0.8822(2) 0.58123(10) 0.0313(5) Uani 1 1 d . . .
H19 H 0.2005 0.9415 0.6029 0.038 Uiso 1 1 calc R . .
C20 C 0.1691(3) 0.7672(2) 0.59953(9) 0.0296(5) Uani 1 1 d . . .
H20 H 0.104 0.7527 0.6328 0.036 Uiso 1 1 calc R . .
C21 C 0.3529(3) 0.82166(18) 0.50614(8) 0.0225(4) Uani 1 1 d . . .
C22 C 0.2953(3) 0.70641(18) 0.52456(8) 0.0215(4) Uani 1 1 d . . .
C23 C 0.3327(3) 0.61643(18) 0.49365(8) 0.0217(4) Uani 1 1 d . . .
H23 H 0.2954 0.5391 0.5058 0.026 Uiso 1 1 calc R . .
C24 C 0.4246(3) 0.64279(17) 0.44539(8) 0.0197(4) Uani 1 1 d . . .
C25 C 0.4785(3) 0.75849(18) 0.42655(8) 0.0202(4) Uani 1 1 d . . .
C26 C 0.4436(3) 0.84734(18) 0.45631(9) 0.0240(4) Uani 1 1 d . . .
H26 H 0.4798 0.9245 0.4435 0.029 Uiso 1 1 calc R . .
C27 C 0.5817(3) 0.63248(18) 0.35379(8) 0.0220(4) Uani 1 1 d . . .
C28 C 0.6544(3) 0.59449(19) 0.30818(8) 0.0228(4) Uani 1 1 d . . .
C29 C 0.8167(3) 0.5852(2) 0.21754(8) 0.0244(4) Uani 1 1 d . . .
C30 C 0.7769(3) 0.47233(19) 0.23707(8) 0.0241(4) Uani 1 1 d . . .
C31 C 0.9144(4) 0.7827(2) 0.15115(10) 0.0363(6) Uani 1 1 d . . .
H31A H 0.7912 0.808 0.1589 0.044 Uiso 1 1 calc R . .
H31B H 0.9875 0.8107 0.1768 0.044 Uiso 1 1 calc R . .
C32 C 0.9836(5) 0.8327(3) 0.09668(12) 0.0476(7) Uani 1 1 d . . .
H32A H 0.915 0.8001 0.0711 0.057 Uiso 1 1 calc R . .
H32B H 1.1088 0.8103 0.0899 0.057 Uiso 1 1 calc R . .
C33 C 0.9699(5) 0.9642(3) 0.08947(14) 0.0552(9) Uani 1 1 d . . .
H33A H 0.8459 0.9864 0.0958 0.083 Uiso 1 1 calc R . .
H33B H 1.015 0.9942 0.0538 0.083 Uiso 1 1 calc R . .
H33C H 1.04 0.9967 0.1142 0.083 Uiso 1 1 calc R . .
C34 C 0.8431(3) 0.2367(2) 0.25139(9) 0.0297(5) Uani 1 1 d . . .
H34A H 0.9414 0.2521 0.2722 0.036 Uiso 1 1 calc R . .
H34B H 0.7328 0.2272 0.2751 0.036 Uiso 1 1 calc R . .
C35 C 0.8794(4) 0.1265(2) 0.22605(11) 0.0332(5) Uani 1 1 d . . .
H35A H 0.9954 0.1334 0.205 0.04 Uiso 1 1 calc R . .
H35B H 0.7872 0.1155 0.2025 0.04 Uiso 1 1 calc R . .
C36 C 0.8802(4) 0.0220(2) 0.26796(13) 0.0432(7) Uani 1 1 d . . .
H36A H 0.9695 0.0341 0.2917 0.065 Uiso 1 1 calc R . .
H36B H 0.9081 -0.0482 0.2514 0.065 Uiso 1 1 calc R . .
H36C H 0.7634 0.0132 0.2876 0.065 Uiso 1 1 calc R . .
N1 N -0.0205(3) 0.88008(17) 0.44905(8) 0.0263(4) Uani 1 1 d . . .
N2 N -0.1426(3) 0.65088(17) 0.48388(7) 0.0257(4) Uani 1 1 d . . .
N3 N 0.3171(3) 0.91011(17) 0.53597(8) 0.0298(4) Uani 1 1 d . . .
N4 N 0.2016(3) 0.68028(17) 0.57223(7) 0.0266(4) Uani 1 1 d . . .
S1 S 0.23613(8) 0.75187(4) 0.27368(2) 0.02292(10) Uani 1 1 d . . .
S2 S 0.13900(8) 0.50853(5) 0.31584(2) 0.02464(10) Uani 1 1 d . . .
S3 S 0.41499(8) 0.65530(5) 0.16672(2) 0.02368(10) Uani 1 1 d . . .
S4 S 0.32354(8) 0.41675(5) 0.21396(2) 0.02483(11) Uani 1 1 d . . .
S5 S 0.58096(9) 0.57656(6) 0.06677(2) 0.03387(13) Uani 1 1 d . . .
S6 S 0.46191(9) 0.30834(5) 0.11998(2) 0.02955(12) Uani 1 1 d . . .
S7 S 0.58566(8) 0.77784(5) 0.36338(2) 0.02468(10) Uani 1 1 d . . .
S8 S 0.48039(8) 0.53773(4) 0.40415(2) 0.02331(10) Uani 1 1 d . . .
S9 S 0.74549(8) 0.69032(5) 0.25671(2) 0.02638(11) Uani 1 1 d . . .
S10 S 0.66223(8) 0.45012(5) 0.29855(2) 0.02614(11) Uani 1 1 d . . .
S11 S 0.92248(9) 0.62485(6) 0.15595(2) 0.03160(12) Uani 1 1 d . . .
S12 S 0.82144(9) 0.35747(5) 0.20090(2) 0.03015(12) Uani 1 1 d . . .
I1 I 0.43558(3) -0.022830(15) 0.156024(7) 0.04209(5) Uani 1 1 d . . .
I2 I 0.38009(2) 0.073703(13) 0.253363(6) 0.02751(4) Uani 1 1 d . . .
I3 I 0.33315(3) 0.165915(18) 0.353843(7) 0.04471(5) Uani 1 1 d . . .

loop_
_atom_site_aniso_label
_atom_site_aniso_U_11
_atom_site_aniso_U_22
_atom_site_aniso_U_33
_atom_site_aniso_U_23
_atom_site_aniso_U_13
_atom_site_aniso_U_12
C1 0.0305(12) 0.0268(11) 0.0240(10) -0.0041(8) -0.0018(9) 0.0050(9)
C2 0.0296(11) 0.0313(11) 0.0214(10) -0.0022(8) 0.0013(8) 0.0017(9)
C3 0.0206(9) 0.0216(9) 0.0194(9) -0.0004(7) -0.0048(7) 0.0019(7)
C4 0.0195(9) 0.0229(9) 0.0186(9) 0.0001(7) -0.0031(7) -0.0009(7)
C5 0.0238(10) 0.0204(9) 0.0225(9) 0.0003(7) -0.0026(8) -0.0024(8)
C6 0.0231(10) 0.0189(9) 0.0187(9) -0.0012(7) -0.0042(7) -0.0010(7)
C7 0.0208(9) 0.0206(9) 0.0181(9) 0.0008(7) -0.0045(7) 0.0020(7)
C8 0.0243(10) 0.0179(9) 0.0215(9) 0.0020(7) -0.0021(8) 0.0008(7)
C9 0.0250(10) 0.0213(9) 0.0192(9) -0.0001(7) -0.0045(8) 0.0011(8)
C10 0.0262(10) 0.0205(9) 0.0185(9) -0.0017(7) -0.0045(8) 0.0004(8)
C11 0.0287(11) 0.0227(10) 0.0189(9) -0.0017(7) -0.0004(8) 0.0031(8)
C12 0.0296(11) 0.0227(10) 0.0184(9) -0.0029(7) -0.0031(8) 0.0016(8)
C13A 0.0366(17) 0.0248(15) 0.0215(13) 0.0024(11) -0.0039(11) 0.0017(12)
C14A 0.046(2) 0.0282(15) 0.0374(17) 0.0029(12) -0.0085(14) -0.0016(13)
C15A 0.052(3) 0.031(3) 0.038(3) 0.012(2) -0.003(2) 0.005(2)
C13B 0.044(6) 0.031(5) 0.024(5) -0.001(4) 0.003(4) -0.005(5)
C14B 0.050(7) 0.026(6) 0.037(6) 0.001(5) -0.008(5) 0.006(5)
C15B 0.075(13) 0.033(10) 0.043(14) 0.009(9) -0.003(10) 0.003(10)
C16 0.0445(15) 0.0306(12) 0.0293(12) -0.0061(9) -0.0015(11) -0.0075(11)
C17 0.0374(14) 0.0456(15) 0.0383(14) -0.0070(12) -0.0055(11) 0.0022(12)
C18 0.049(2) 0.086(3) 0.061(2) -0.024(2) -0.0192(17) -0.0016(19)
C19 0.0402(14) 0.0274(11) 0.0269(11) -0.0058(9) -0.0030(10) 0.0059(10)
C20 0.0346(12) 0.0313(11) 0.0224(10) -0.0012(9) -0.0029(9) 0.0055(9)
C21 0.0257(10) 0.0189(9) 0.0230(10) -0.0010(7) -0.0054(8) 0.0010(8)
C22 0.0233(10) 0.0203(9) 0.0202(9) 0.0016(7) -0.0034(8) 0.0016(7)
C23 0.0242(10) 0.0179(9) 0.0219(9) 0.0028(7) -0.0033(8) -0.0013(7)
C24 0.0210(9) 0.0178(9) 0.0201(9) 0.0007(7) -0.0047(7) 0.0006(7)
C25 0.0196(9) 0.0197(9) 0.0206(9) 0.0026(7) -0.0045(7) -0.0009(7)
C26 0.0274(11) 0.0185(9) 0.0252(10) 0.0028(7) -0.0050(8) -0.0034(8)
C27 0.0219(10) 0.0222(9) 0.0211(9) 0.0020(7) -0.0038(8) 0.0008(7)
C28 0.0236(10) 0.0239(10) 0.0201(9) 0.0011(7) -0.0026(8) 0.0012(8)
C29 0.0244(10) 0.0290(11) 0.0186(9) 0.0014(8) -0.0019(8) 0.0020(8)
C30 0.0258(10) 0.0265(10) 0.0194(9) 0.0007(8) -0.0031(8) 0.0045(8)
C31 0.0392(14) 0.0375(13) 0.0289(12) 0.0049(10) 0.0023(10) 0.0012(11)
C32 0.0552(19) 0.0465(16) 0.0347(14) 0.0118(12) 0.0083(13) 0.0017(14)
C33 0.055(2) 0.0472(18) 0.055(2) 0.0208(15) 0.0045(16) 0.0071(15)
C34 0.0344(12) 0.0269(11) 0.0261(11) 0.0039(8) -0.0033(9) -0.0005(9)
C35 0.0333(13) 0.0282(11) 0.0364(13) 0.0002(10) 0.0005(10) 0.0011(10)
C36 0.0352(14) 0.0294(13) 0.0602(19) 0.0099(12) 0.0013(13) 0.0031(11)
N1 0.0296(10) 0.0233(9) 0.0259(9) -0.0035(7) -0.0010(8) 0.0032(7)
N2 0.0282(10) 0.0263(9) 0.0214(9) -0.0001(7) 0.0011(7) -0.0021(7)
N3 0.0392(12) 0.0218(9) 0.0286(10) -0.0039(7) -0.0032(8) 0.0020(8)
N4 0.0322(10) 0.0246(9) 0.0218(9) 0.0008(7) -0.0003(7) 0.0003(8)
S1 0.0292(3) 0.0196(2) 0.0188(2) 0.00118(17) -0.00047(19) 0.00120(19)
S2 0.0333(3) 0.0191(2) 0.0211(2) -0.00236(18) -0.0005(2) -0.0031(2)
S3 0.0294(3) 0.0191(2) 0.0218(2) -0.00001(18) -0.0018(2) 0.00074(19)
S4 0.0337(3) 0.0200(2) 0.0201(2) -0.00118(18) -0.0007(2) -0.0025(2)
S5 0.0403(3) 0.0345(3) 0.0239(3) 0.0017(2) 0.0058(2) 0.0038(3)
S6 0.0396(3) 0.0231(2) 0.0267(3) -0.0061(2) -0.0033(2) 0.0046(2)
S7 0.0278(3) 0.0212(2) 0.0232(2) 0.00242(19) 0.0002(2) -0.0035(2)
S8 0.0297(3) 0.0185(2) 0.0207(2) 0.00053(18) -0.0006(2) 0.00054(19)
S9 0.0303(3) 0.0244(2) 0.0227(2) 0.00179(19) 0.0007(2) -0.0012(2)
S10 0.0322(3) 0.0232(2) 0.0213(2) 0.00229(19) 0.0002(2) 0.0030(2)
S11 0.0342(3) 0.0358(3) 0.0220(3) 0.0038(2) 0.0025(2) 0.0017(2)
S12 0.0386(3) 0.0299(3) 0.0214(2) -0.0008(2) -0.0031(2) 0.0097(2)
I1 0.06626(13) 0.02466(8) 0.03431(9) -0.00286(6) -0.00009(8) 0.00045(8)
I2 0.02521(7) 0.02564(7) 0.03041(7) 0.00062(5) -0.00095(5) -0.00108(5)
I3 0.05182(12) 0.04967(11) 0.03210(9) -0.00817(8) 0.00338(8) -0.00399(9)

loop_
_atom_type_symbol
_atom_type_description
_atom_type_scat_dispersion_real
_atom_type_scat_dispersion_imag
_atom_type_scat_source
C C 0.0033 0.0016 'International Tables Vol C Tables 4.2.6.8 and 6.1.1.4'
H H 0 0 'International Tables Vol C Tables 4.2.6.8 and 6.1.1.4'
N N 0.0061 0.0033 'International Tables Vol C Tables 4.2.6.8 and 6.1.1.4'
S S 0.1246 0.1234 'International Tables Vol C Tables 4.2.6.8 and 6.1.1.4'
I I -0.4742 1.8119 'International Tables Vol C Tables 4.2.6.8 and 6.1.1.4'

loop_
_exptl_crystal_face_index_h
_exptl_crystal_face_index_k
_exptl_crystal_face_index_l
_exptl_crystal_face_perp_dist
0 -1 -1 0.1302
0 0 -1 0.0229
0 1 1 0.1272
0 0 1 0.0229
-9 7 -14 0.2063
-11 -1 -10 0.2739
10 -5 -7 0.2246

loop_
_geom_angle_atom_site_label_1
_geom_angle_atom_site_label_2
_geom_angle_atom_site_label_3
_geom_angle
N1 C1 C2 122.6(2)
N1 C1 H1 118.7
C2 C1 H1 118.7
N2 C2 C1 122.9(2)
N2 C2 H2 118.6
C1 C2 H2 118.6
N1 C3 C8 118.91(19)
N1 C3 C4 121.06(19)
C8 C3 C4 120.03(19)
N2 C4 C5 118.64(19)
N2 C4 C3 121.20(19)
C5 C4 C3 120.16(19)
C6 C5 C4 118.77(19)
C6 C5 H5 120.6
C4 C5 H5 120.6
C5 C6 C7 121.45(19)
C5 C6 S2 122.19(16)
C7 C6 S2 116.33(16)
C8 C7 C6 120.46(19)
C8 C7 S1 123.49(16)
C6 C7 S1 116.06(16)
C7 C8 C3 119.06(19)
C7 C8 H8 120.5
C3 C8 H8 120.5
C10 C9 S2 120.85(17)
C10 C9 S1 123.19(17)
S2 C9 S1 115.96(12)
C9 C10 S4 121.72(17)
C9 C10 S3 123.87(17)
S4 C10 S3 114.39(12)
C12 C11 S5 123.68(17)
C12 C11 S3 117.16(17)
S5 C11 S3 119.03(13)
C11 C12 S6 125.78(17)
C11 C12 S4 117.14(17)
S6 C12 S4 116.99(12)
C14A C13A S5 113.6(2)
C14A C13A H13A 108.8
S5 C13A H13A 108.8
C14A C13A H13B 108.8
S5 C13A H13B 108.8
H13A C13A H13B 107.7
C13A C14A C15A 111.7(5)
C13A C14A H14A 109.3
C15A C14A H14A 109.3
C13A C14A H14B 109.3
C15A C14A H14B 109.3
H14A C14A H14B 107.9
C14B C13B S5 108.6(9)
C14B C13B H13C 110
S5 C13B H13C 110
C14B C13B H13D 110
S5 C13B H13D 110
H13C C13B H13D 108.3
C13B C14B C15B 112.7(19)
C13B C14B H14C 109.1
C15B C14B H14C 109.1
C13B C14B H14D 109.1
C15B C14B H14D 109.1
H14C C14B H14D 107.8
C14B C15B H15D 109.5
C14B C15B H15E 109.5
H15D C15B H15E 109.5
C14B C15B H15F 109.5
H15D C15B H15F 109.5
H15E C15B H15F 109.5
C17 C16 S6 114.76(19)
C17 C16 H16A 108.6
S6 C16 H16A 108.6
C17 C16 H16B 108.6
S6 C16 H16B 108.6
H16A C16 H16B 107.6
C16 C17 C18 112.0(3)
C16 C17 H17A 109.2
C18 C17 H17A 109.2
C16 C17 H17B 109.2
C18 C17 H17B 109.2
H17A C17 H17B 107.9
C17 C18 H18A 109.5
C17 C18 H18B 109.5
H18A C18 H18B 109.5
C17 C18 H18C 109.5
H18A C18 H18C 109.5
H18B C18 H18C 109.5
N3 C19 C20 122.9(2)
N3 C19 H19 118.5
C20 C19 H19 118.5
N4 C20 C19 122.4(2)
N4 C20 H20 118.8
C19 C20 H20 118.8
N3 C21 C26 118.8(2)
N3 C21 C22 120.7(2)
C26 C21 C22 120.4(2)
N4 C22 C23 118.41(19)
N4 C22 C21 121.4(2)
C23 C22 C21 120.23(19)
C24 C23 C22 118.51(19)
C24 C23 H23 120.7
C22 C23 H23 120.7
C23 C24 C25 121.16(19)
C23 C24 S8 122.37(16)
C25 C24 S8 116.46(16)
C26 C25 C24 121.07(19)
C26 C25 S7 123.64(16)
C24 C25 S7 115.28(16)
C25 C26 C21 118.56(19)
C25 C26 H26 120.7
C21 C26 H26 120.7
C28 C27 S8 121.57(17)
C28 C27 S7 121.84(16)
S8 C27 S7 116.58(13)
C27 C28 S10 123.05(17)
C27 C28 S9 121.41(17)
S10 C28 S9 115.54(13)
C30 C29 S11 123.09(18)
C30 C29 S9 116.50(17)
S11 C29 S9 120.34(13)
C29 C30 S12 122.53(17)
C29 C30 S10 116.44(17)
S12 C30 S10 120.83(13)
C32 C31 S11 108.9(2)
C32 C31 H31A 109.9
S11 C31 H31A 109.9
C32 C31 H31B 109.9
S11 C31 H31B 109.9
H31A C31 H31B 108.3
C31 C32 C33 111.2(3)
C31 C32 H32A 109.4
C33 C32 H32A 109.4
C31 C32 H32B 109.4
C33 C32 H32B 109.4
H32A C32 H32B 108
C32 C33 H33A 109.5
C32 C33 H33B 109.5
H33A C33 H33B 109.5
C32 C33 H33C 109.5
H33A C33 H33C 109.5
H33B C33 H33C 109.5
C35 C34 S12 109.20(17)
C35 C34 H34A 109.8
S12 C34 H34A 109.8
C35 C34 H34B 109.8
S12 C34 H34B 109.8
H34A C34 H34B 108.3
C34 C35 C36 110.0(2)
C34 C35 H35A 109.7
C36 C35 H35A 109.7
C34 C35 H35B 109.7
C36 C35 H35B 109.7
H35A C35 H35B 108.2
C35 C36 H36A 109.5
C35 C36 H36B 109.5
H36A C36 H36B 109.5
C35 C36 H36C 109.5
H36A C36 H36C 109.5
H36B C36 H36C 109.5
C1 N1 C3 116.2(2)
C2 N2 C4 116.1(2)
C19 N3 C21 116.4(2)
C20 N4 C22 116.2(2)
C9 S1 C7 95.60(10)
C6 S2 C9 95.88(10)
C11 S3 C10 95.47(10)
C12 S4 C10 95.59(10)
C13B S5 C11 107.7(5)
C11 S5 C13A 102.23(12)
C12 S6 C16 100.06(12)
C27 S7 C25 95.87(10)
C27 S8 C24 95.75(10)
C28 S9 C29 95.74(11)
C28 S10 C30 95.71(11)
C29 S11 C31 101.66(12)
C30 S12 C34 102.25(11)
I1 I2 I3 177.919(8)

loop_
_geom_bond_atom_site_label_1
_geom_bond_atom_site_label_2
_geom_bond_distance
C1 N1 1.317(3)
C1 C2 1.412(3)
C1 H1 0.95
C2 N2 1.317(3)
C2 H2 0.95
C3 N1 1.372(3)
C3 C8 1.415(3)
C3 C4 1.420(3)
C4 N2 1.368(3)
C4 C5 1.413(3)
C5 C6 1.371(3)
C5 H5 0.95
C6 C7 1.425(3)
C6 S2 1.749(2)
C7 C8 1.377(3)
C7 S1 1.757(2)
C8 H8 0.95
C9 C10 1.353(3)
C9 S2 1.752(2)
C9 S1 1.757(2)
C10 S4 1.753(2)
C10 S3 1.756(2)
C11 C12 1.351(3)
C11 S5 1.750(2)
C11 S3 1.752(2)
C12 S6 1.748(2)
C12 S4 1.750(2)
C13A C14A 1.507(4)
C13A S5 1.870(3)
C13A H13A 0.99
C13A H13B 0.99
C14A C15A 1.524(7)
C14A H14A 0.99
C14A H14B 0.99
C15A H15A 0.98
C15A H15B 0.98
C15A H15C 0.98
C13B C14B 1.486(14)
C13B S5 1.651(12)
C13B H13C 0.99
C13B H13D 0.99
C14B C15B 1.525(17)
C14B H14C 0.99
C14B H14D 0.99
C15B H15D 0.98
C15B H15E 0.98
C15B H15F 0.98
C16 C17 1.511(4)
C16 S6 1.820(3)
C16 H16A 0.99
C16 H16B 0.99
C17 C18 1.521(4)
C17 H17A 0.99
C17 H17B 0.99
C18 H18A 0.98
C18 H18B 0.98
C18 H18C 0.98
C19 N3 1.307(3)
C19 C20 1.422(3)
C19 H19 0.95
C20 N4 1.311(3)
C20 H20 0.95
C21 N3 1.371(3)
C21 C26 1.406(3)
C21 C22 1.422(3)
C22 N4 1.370(3)
C22 C23 1.405(3)
C23 C24 1.377(3)
C23 H23 0.95
C24 C25 1.421(3)
C24 S8 1.744(2)
C25 C26 1.372(3)
C25 S7 1.751(2)
C26 H26 0.95
C27 C28 1.380(3)
C27 S8 1.727(2)
C27 S7 1.737(2)
C28 S10 1.725(2)
C28 S9 1.725(2)
C29 C30 1.372(3)
C29 S11 1.732(2)
C29 S9 1.734(2)
C30 S12 1.736(2)
C30 S10 1.736(2)
C31 C32 1.510(4)
C31 S11 1.824(3)
C31 H31A 0.99
C31 H31B 0.99
C32 C33 1.521(4)
C32 H32A 0.99
C32 H32B 0.99
C33 H33A 0.98
C33 H33B 0.98
C33 H33C 0.98
C34 C35 1.520(4)
C34 S12 1.819(2)
C34 H34A 0.99
C34 H34B 0.99
C35 C36 1.530(4)
C35 H35A 0.99
C35 H35B 0.99
C36 H36A 0.98
C36 H36B 0.98
C36 H36C 0.98
I1 I2 2.8803(2)
I2 I3 2.9275(2)

loop_
_geom_torsion_atom_site_label_1
_geom_torsion_atom_site_label_2
_geom_torsion_atom_site_label_3
_geom_torsion_atom_site_label_4
_geom_torsion
N1 C1 C2 N2 1.1(4)
N1 C3 C4 N2 1.8(3)
C8 C3 C4 N2 -177.8(2)
N1 C3 C4 C5 -177.7(2)
C8 C3 C4 C5 2.7(3)
N2 C4 C5 C6 178.9(2)
C3 C4 C5 C6 -1.7(3)
C4 C5 C6 C7 -1.0(3)
C4 C5 C6 S2 176.80(16)
C5 C6 C7 C8 2.7(3)
S2 C6 C7 C8 -175.21(16)
C5 C6 C7 S1 -177.44(17)
S2 C6 C7 S1 4.6(2)
C6 C7 C8 C3 -1.6(3)
S1 C7 C8 C3 178.53(16)
N1 C3 C8 C7 179.3(2)
C4 C3 C8 C7 -1.0(3)
S2 C9 C10 S4 -2.4(3)
S1 C9 C10 S4 176.86(12)
S2 C9 C10 S3 179.28(12)
S1 C9 C10 S3 -1.5(3)
S5 C11 C12 S6 -2.3(3)
S3 C11 C12 S6 -178.21(13)
S5 C11 C12 S4 174.13(13)
S3 C11 C12 S4 -1.7(3)
S5 C13A C14A C15A 171.8(5)
S5 C13B C14B C15B -175(2)
S6 C16 C17 C18 171.0(2)
N3 C19 C20 N4 0.3(4)
N3 C21 C22 N4 0.5(3)
C26 C21 C22 N4 -177.7(2)
N3 C21 C22 C23 180.0(2)
C26 C21 C22 C23 1.7(3)
N4 C22 C23 C24 179.0(2)
C21 C22 C23 C24 -0.4(3)
C22 C23 C24 C25 -1.1(3)
C22 C23 C24 S8 179.24(16)
C23 C24 C25 C26 1.3(3)
S8 C24 C25 C26 -178.97(17)
C23 C24 C25 S7 -177.38(16)
S8 C24 C25 S7 2.4(2)
C24 C25 C26 C21 0.0(3)
S7 C25 C26 C21 178.55(16)
N3 C21 C26 C25 -179.8(2)
C22 C21 C26 C25 -1.5(3)
S8 C27 C28 S10 -3.7(3)
S7 C27 C28 S10 176.80(12)
S8 C27 C28 S9 176.67(12)
S7 C27 C28 S9 -2.8(3)
S11 C29 C30 S12 -2.5(3)
S9 C29 C30 S12 174.41(13)
S11 C29 C30 S10 -177.37(13)
S9 C29 C30 S10 -0.5(3)
S11 C31 C32 C33 176.7(2)
S12 C34 C35 C36 -174.51(19)
C2 C1 N1 C3 -0.4(3)
C8 C3 N1 C1 178.6(2)
C4 C3 N1 C1 -1.0(3)
C1 C2 N2 C4 -0.4(3)
C5 C4 N2 C2 178.4(2)
C3 C4 N2 C2 -1.0(3)
C20 C19 N3 C21 0.0(4)
C26 C21 N3 C19 177.9(2)
C22 C21 N3 C19 -0.4(3)
C19 C20 N4 C22 -0.2(4)
C23 C22 N4 C20 -179.6(2)
C21 C22 N4 C20 -0.2(3)
C10 C9 S1 C7 -177.42(19)
S2 C9 S1 C7 1.88(14)
C8 C7 S1 C9 176.02(19)
C6 C7 S1 C9 -3.84(18)
C5 C6 S2 C9 179.28(19)
C7 C6 S2 C9 -2.82(18)
C10 C9 S2 C6 179.44(19)
S1 C9 S2 C6 0.13(14)
C12 C11 S3 C10 -1.5(2)
S5 C11 S3 C10 -177.59(14)
C9 C10 S3 C11 -177.4(2)
S4 C10 S3 C11 4.20(14)
C11 C12 S4 C10 4.0(2)
S6 C12 S4 C10 -179.19(14)
C9 C10 S4 C12 176.62(19)
S3 C10 S4 C12 -4.92(14)
C14B C13B S5 C11 -83.7(9)
C14B C13B S5 C13A 4.1(7)
C12 C11 S5 C13B 160.9(5)
S3 C11 S5 C13B -23.4(5)
C12 C11 S5 C13A 120.2(2)
S3 C11 S5 C13A -63.99(17)
C14A C13A S5 C13B -0.7(7)
C14A C13A S5 C11 102.4(2)
C11 C12 S6 C16 -105.7(2)
S4 C12 S6 C16 77.79(15)
C17 C16 S6 C12 57.3(2)
C28 C27 S7 C25 -179.17(19)
S8 C27 S7 C25 1.30(14)
C26 C25 S7 C27 179.22(19)
C24 C25 S7 C27 -2.14(17)
C28 C27 S8 C24 -179.81(19)
S7 C27 S8 C24 -0.27(14)
C23 C24 S8 C27 178.48(18)
C25 C24 S8 C27 -1.24(18)
C27 C28 S9 C29 176.86(19)
S10 C28 S9 C29 -2.80(15)
C30 C29 S9 C28 1.9(2)
S11 C29 S9 C28 178.94(14)
C27 C28 S10 C30 -177.1(2)
S9 C28 S10 C30 2.60(15)
C29 C30 S10 C28 -1.3(2)
S12 C30 S10 C28 -176.24(14)
C30 C29 S11 C31 174.2(2)
S9 C29 S11 C31 -2.63(18)
C32 C31 S11 C29 -173.6(2)
C29 C30 S12 C34 154.1(2)
S10 C30 S12 C34 -31.28(17)
C35 C34 S12 C30 178.91(18)
